data_1516689
loop_
_publ_author_name
'Bergantin, Stefano'
'Moret, Massimo'
'Buth, Gernot'
'Fabbiani, Francesca P. A.'

_publ_section_title
;
 Pressure-Induced Conformational Change in Organic Semiconductors:
 Triggering a Reversible Phase Transition in Rubrene
;
_journal_issue 25
_journal_name_full 'The Journal of Physical Chemistry C'
_journal_page_first 13476
_journal_paper_doi 10.1021/jp503271h
_journal_volume 118
_journal_year 2014
_chemical_formula_moiety 'C42 H28'
_chemical_formula_sum 'C42 H28'
_chemical_formula_weight 532.64
_chemical_name_common rubrene
_chemical_name_systematic 5,6,11,12-tetraphenyltetracene
_space_group_crystal_system triclinic
_space_group_IT_number 2
_space_group_name_Hall '-P 1'
_space_group_name_H-M_alt 'P -1'
_symmetry_space_group_name_Hall '-P 1'
_symmetry_space_group_name_H-M 'P -1'
_atom_sites_solution_hydrogens geom
_atom_sites_solution_primary 'known coordinates'
_atom_sites_solution_secondary 'known coordinates'
_audit_creation_method SHELXL-2013
_cell_angle_alpha 87.399(17)
_cell_angle_beta 104.322(7)
_cell_angle_gamma 96.289(9)
_cell_formula_units_Z 1
_cell_length_a 6.6162(4)
_cell_length_b 7.6757(17)
_cell_length_c 11.1002(13)
_cell_measurement_reflns_used 1071
_cell_measurement_temperature 293(2)
_cell_measurement_theta_max 42.745
_cell_measurement_theta_min 5.941
_cell_volume 542.81(14)
_diffrn_ambient_temperature 293(2)
_diffrn_measured_fraction_theta_full 0.390
_diffrn_measured_fraction_theta_max 0.391
_diffrn_measurement_device 'Bruker AXS SMART APEX'
_diffrn_measurement_device_type Area
_diffrn_measurement_method '\f & \w scans'
_diffrn_radiation_type synchrotron
_diffrn_radiation_wavelength 0.661
_diffrn_reflns_av_R_equivalents 0.0429
_diffrn_reflns_av_unetI/netI 0.0383
_diffrn_reflns_Laue_measured_fraction_full 0.390
_diffrn_reflns_Laue_measured_fraction_max 0.391
_diffrn_reflns_limit_h_max 7
_diffrn_reflns_limit_h_min -7
_diffrn_reflns_limit_k_max 7
_diffrn_reflns_limit_k_min -3
_diffrn_reflns_limit_l_max 11
_diffrn_reflns_limit_l_min 0
_diffrn_reflns_number 1108
_diffrn_reflns_point_group_measured_fraction_full 0.390
_diffrn_reflns_point_group_measured_fraction_max 0.391
_diffrn_reflns_theta_full 21.580
_diffrn_reflns_theta_max 21.569
_diffrn_reflns_theta_min 2.971
_exptl_absorpt_coefficient_mu 0.092
_exptl_absorpt_correction_T_max 0.7446
_exptl_absorpt_correction_T_min 0.6018
_exptl_absorpt_correction_type multi-scan
_exptl_absorpt_process_details
;
TWINABS V.2012/1
SHADE (Parsons, 2004)
;
_exptl_crystal_colour red
_exptl_crystal_density_diffrn 1.629
_exptl_crystal_description prism
_exptl_crystal_F_000 280
_exptl_crystal_size_max 0.20
_exptl_crystal_size_mid 0.07
_exptl_crystal_size_min 0.05
_refine_diff_density_max 0.145
_refine_diff_density_min -0.147
_refine_diff_density_rms 0.040
_refine_ls_extinction_method none
_refine_ls_goodness_of_fit_ref 1.122
_refine_ls_hydrogen_treatment constr
_refine_ls_matrix_type full
_refine_ls_number_parameters 167
_refine_ls_number_reflns 1108
_refine_ls_number_restraints 158
_refine_ls_restrained_S_all 1.060
_refine_ls_R_factor_all 0.0711
_refine_ls_R_factor_gt 0.0561
_refine_ls_shift/su_max 0.000
_refine_ls_shift/su_mean 0.000
_refine_ls_structure_factor_coef Fsqd
_refine_ls_weighting_details 'w=1/[\s^2^(Fo^2^)+(0.1000P)^2^+0.1653P] where P=(Fo^2^+2Fc^2^)/3'
_refine_ls_weighting_scheme calc
_refine_ls_wR_factor_gt 0.1546
_refine_ls_wR_factor_ref 0.1681
_reflns_Friedel_coverage 0.000
_reflns_number_gt 899
_reflns_number_total 1108
_reflns_threshold_expression 'I > 2\s(I)'
_cod_data_source_file Trcl_I_59p1kbar.cif
_cod_data_source_block Trcl_I_59p1kbar
_cod_depositor_comments 'Adding full bibliography for 1516682--1516689.cif.'
_cod_database_code 1516689
_shelx_space_group_comment
;
The symmetry employed for this shelxl refinement is uniquely defined
by the following loop, which should always be used as a source of
symmetry information in preference to the above space-group names.
They are only intended as comments.
;
_shelxl_version_number 2013-3

loop_
_space_group_symop_operation_xyz
'x, y, z'
'-x, -y, -z'

loop_
_atom_site_label
_atom_site_type_symbol
_atom_site_fract_x
_atom_site_fract_y
_atom_site_fract_z
_atom_site_U_iso_or_equiv
_atom_site_adp_type
_atom_site_occupancy
_atom_site_site_symmetry_order
_atom_site_calc_flag
_atom_site_refinement_flags_posn
_atom_site_refinement_flags_adp
C1 C 0.5453(6) 0.1792(8) 0.8396(4) 0.028(5) Uani 1 1 d DG U
C2 C 0.4034(6) 0.0385(8) 0.8569(4) 0.034(5) Uani 1 1 d G U
H2 H 0.3519 0.0311 0.9279 0.041 Uiso 1 1 calc R U
C3 C 0.3385(6) -0.0911(8) 0.7680(5) 0.052(6) Uani 1 1 d G U
H3 H 0.2436 -0.1852 0.7796 0.062 Uiso 1 1 calc R U
C4 C 0.4154(6) -0.0800(8) 0.6619(5) 0.038(5) Uani 1 1 d G U
H4 H 0.3720 -0.1666 0.6025 0.046 Uiso 1 1 calc R U
C5 C 0.5573(6) 0.0607(8) 0.6447(4) 0.042(6) Uani 1 1 d G U
H5 H 0.6088 0.0682 0.5737 0.050 Uiso 1 1 calc R U
C6 C 0.6222(5) 0.1903(8) 0.7335(4) 0.039(5) Uani 1 1 d G U
H6 H 0.7172 0.2844 0.7220 0.046 Uiso 1 1 calc R U
C7 C 0.2285(5) 0.3855(8) 0.7278(4) 0.031(5) Uani 1 1 d DG U
C8 C 0.0863(5) 0.2374(7) 0.6978(4) 0.032(5) Uani 1 1 d G U
H8 H 0.0309 0.1777 0.7590 0.038 Uiso 1 1 calc R U
C9 C 0.0271(5) 0.1787(7) 0.5763(4) 0.033(5) Uani 1 1 d G U
H9 H -0.0680 0.0796 0.5562 0.039 Uiso 1 1 calc R U
C10 C 0.1100(6) 0.2680(8) 0.4848(4) 0.036(5) Uani 1 1 d G U
H10 H 0.0703 0.2286 0.4035 0.043 Uiso 1 1 calc R U
C11 C 0.2521(6) 0.4160(8) 0.5148(4) 0.036(5) Uani 1 1 d G U
H11 H 0.3075 0.4758 0.4536 0.044 Uiso 1 1 calc R U
C12 C 0.3113(5) 0.4748(7) 0.6363(4) 0.035(5) Uani 1 1 d G U
H12 H 0.4064 0.5739 0.6564 0.041 Uiso 1 1 calc R U
C13 C 0.6114(7) 0.3236(14) 0.9327(8) 0.028(5) Uani 1 1 d D U
C14 C 0.4724(7) 0.4426(15) 0.9460(8) 0.029(5) Uani 1 1 d . U
C15 C 0.2809(7) 0.4599(15) 0.8572(7) 0.030(5) Uani 1 1 d D U
C16 C 0.1370(7) 0.5625(16) 0.8806(8) 0.032(6) Uani 1 1 d . U
C17 C -0.0589(7) 0.5811(16) 0.7918(9) 0.037(6) Uani 1 1 d . U
H17 H -0.0920 0.5158 0.7197 0.044 Uiso 1 1 calc R U
C18 C -0.1939(7) 0.6873(16) 0.8085(9) 0.037(6) Uani 1 1 d . U
H18 H -0.3215 0.6918 0.7503 0.045 Uiso 1 1 calc R U
C19 C -0.1443(8) 0.7946(17) 0.9150(9) 0.040(7) Uani 1 1 d . U
H19 H -0.2403 0.8681 0.9269 0.048 Uiso 1 1 calc R U
C20 C 0.0391(7) 0.7902(16) 0.9977(9) 0.041(6) Uani 1 1 d . U
H20 H 0.0706 0.8641 1.0654 0.049 Uiso 1 1 calc R U
C21 C 0.1884(7) 0.6764(15) 0.9860(8) 0.031(6) Uani 1 1 d . U

loop_
_atom_site_aniso_label
_atom_site_aniso_U_11
_atom_site_aniso_U_22
_atom_site_aniso_U_33
_atom_site_aniso_U_23
_atom_site_aniso_U_13
_atom_site_aniso_U_12
C1 0.022(2) 0.034(10) 0.028(6) -0.009(8) 0.002(3) 0.010(4)
C2 0.030(3) 0.043(11) 0.027(7) -0.005(8) 0.002(4) 0.006(5)
C3 0.043(3) 0.057(13) 0.050(8) -0.024(9) 0.006(4) -0.013(5)
C4 0.034(3) 0.037(12) 0.039(7) -0.018(9) -0.002(4) 0.005(5)
C5 0.033(3) 0.057(12) 0.036(7) -0.024(9) 0.010(4) -0.003(5)
C6 0.028(3) 0.057(12) 0.031(7) -0.018(9) 0.007(3) -0.002(5)
C7 0.025(3) 0.037(10) 0.030(6) -0.013(8) 0.002(3) 0.000(4)
C8 0.028(3) 0.039(11) 0.028(6) -0.011(8) 0.007(3) -0.001(4)
C9 0.032(3) 0.036(11) 0.028(7) -0.012(8) 0.004(3) -0.002(4)
C10 0.038(3) 0.043(11) 0.024(7) -0.011(8) 0.003(3) -0.005(5)
C11 0.036(3) 0.047(12) 0.024(7) -0.003(8) 0.003(4) 0.001(5)
C12 0.033(3) 0.039(11) 0.027(6) -0.006(8) -0.002(3) 0.002(5)
C13 0.023(2) 0.038(11) 0.026(7) -0.012(9) 0.008(3) 0.000(4)
C14 0.023(2) 0.034(11) 0.033(7) -0.015(8) 0.010(3) -0.005(4)
C15 0.023(2) 0.037(11) 0.030(6) -0.013(8) 0.008(3) -0.003(4)
C16 0.023(3) 0.042(12) 0.032(7) -0.013(9) 0.008(3) -0.006(4)
C17 0.025(3) 0.046(13) 0.039(7) -0.021(9) 0.002(3) -0.001(4)
C18 0.021(3) 0.050(13) 0.039(8) -0.015(10) 0.003(3) -0.001(4)
C19 0.030(3) 0.048(15) 0.044(8) -0.015(11) 0.013(3) 0.000(4)
C20 0.028(3) 0.059(14) 0.036(8) -0.023(10) 0.006(3) 0.006(4)
C21 0.024(3) 0.039(13) 0.033(8) -0.013(10) 0.016(3) -0.008(4)

loop_
_atom_type_symbol
_atom_type_description
_atom_type_scat_dispersion_real
_atom_type_scat_dispersion_imag
_atom_type_scat_source
C C 0.0033 0.0016 'International Tables Vol C Tables 4.2.6.8 and 6.1.1.4'
H H 0.0000 0.0000 'International Tables Vol C Tables 4.2.6.8 and 6.1.1.4'

loop_
_geom_angle_atom_site_label_1
_geom_angle_atom_site_label_2
_geom_angle_atom_site_label_3
_geom_angle
_geom_angle_site_symmetry_1
_geom_angle_site_symmetry_3
C2 C1 C6 120.0 . .
C2 C1 C13 120.7(4) . .
C6 C1 C13 119.3(4) . .
C1 C2 C3 120.0 . .
C2 C3 C4 120.0 . .
C5 C4 C3 120.0 . .
C6 C5 C4 120.0 . .
C5 C6 C1 120.0 . .
C8 C7 C12 120.0 . .
C8 C7 C15 120.6(5) . .
C12 C7 C15 119.2(5) . .
C7 C8 C9 120.0 . .
C10 C9 C8 120.0 . .
C9 C10 C11 120.0 . .
C10 C11 C12 120.0 . .
C11 C12 C7 120.0 . .
C14 C13 C21 121.3(4) . 2_667
C14 C13 C1 121.4(4) . .
C21 C13 C1 117.0(6) 2_667 .
C13 C14 C15 122.4(4) . .
C13 C14 C14 119.5(8) . 2_667
C15 C14 C14 118.1(8) . 2_667
C16 C15 C14 120.6(4) . .
C16 C15 C7 115.4(6) . .
C14 C15 C7 123.7(5) . .
C15 C16 C17 121.5(4) . .
C15 C16 C21 121.5(5) . .
C17 C16 C21 116.5(7) . .
C18 C17 C16 122.7(4) . .
C17 C18 C19 120.2(7) . .
C20 C19 C18 120.1(7) . .
C19 C20 C21 122.2(5) . .
C13 C21 C20 123.6(4) 2_667 .
C13 C21 C16 118.1(6) 2_667 .
C20 C21 C16 118.2(6) . .

loop_
_geom_bond_atom_site_label_1
_geom_bond_atom_site_label_2
_geom_bond_distance
_geom_bond_site_symmetry_2
C1 C2 1.3900 .
C1 C6 1.3900 .
C1 C13 1.504(4) .
C2 C3 1.3900 .
C3 C4 1.3900 .
C4 C5 1.3900 .
C5 C6 1.3900 .
C7 C8 1.3900 .
C7 C12 1.3900 .
C7 C15 1.514(4) .
C8 C9 1.3900 .
C9 C10 1.3900 .
C10 C11 1.3900 .
C11 C12 1.3900 .
C13 C14 1.402(10) .
C13 C21 1.407(9) 2_667
C14 C15 1.415(10) .
C14 C14 1.469(8) 2_667
C15 C16 1.378(10) .
C16 C17 1.438(10) .
C16 C21 1.442(6) .
C17 C18 1.324(10) .
C18 C19 1.422(6) .
C19 C20 1.331(10) .
C20 C21 1.421(11) .
C21 C13 1.407(9) 2_667
